data_7113053
loop_
_publ_author_name
'Williams, Kyle A.'
'Bielawski, Christopher W.'

_publ_section_title
;
 Cerberus-type N-heterocyclic carbenes: synthesis and study of the first
 tritopic carbenes with D(3h)-symmetry.
;
_journal_issue 28
_journal_name_full 'Chemical communications (Cambridge, England)'
_journal_page_first 5166
_journal_page_last 5168
_journal_paper_doi 10.1039/c0cc01070g
_journal_volume 46
_journal_year 2010
_chemical_formula_moiety 'C59 H86 N6 S3, 2 C6 H6'
_chemical_formula_sum 'C71 H98 N6 S3'
_chemical_formula_weight 1131.73
_chemical_name_common Triscarbene-thiourea
_chemical_name_systematic
;
?
;
_space_group_IT_number 62
_symmetry_cell_setting orthorhombic
_symmetry_space_group_name_Hall '-P 2ac 2n'
_symmetry_space_group_name_H-M 'P n m a'
_atom_sites_solution_hydrogens geom
_atom_sites_solution_primary direct
_atom_sites_solution_secondary difmap
_audit_creation_method SHELXL-97
_cell_angle_alpha 90.00
_cell_angle_beta 90.00
_cell_angle_gamma 90.00
_cell_formula_units_Z 4
_cell_length_a 23.074(3)
_cell_length_b 19.486(2)
_cell_length_c 14.463(2)
_cell_measurement_reflns_used 50941
_cell_measurement_temperature 100(2)
_cell_measurement_theta_max 27.5
_cell_measurement_theta_min 2.0
_cell_volume 6502.9(14)
_computing_cell_refinement 'CrystalClear (Rigaku Inc., 2008)'
_computing_data_collection 'CrystalClear (Rigaku Inc., 2008)'
_computing_data_reduction 'CrystalClear (Rigaku Inc., 2008)'
_computing_molecular_graphics 'XP SHELXTL/PC, Siemens Analytical'
_computing_structure_refinement 'XL SHELXTL/PC, Siemens Analytical'
_computing_structure_solution
;

;
_diffrn_ambient_temperature 100(2)
_diffrn_measured_fraction_theta_full 0.992
_diffrn_measured_fraction_theta_max 0.992
_diffrn_measurement_device_type 'Rigaku AFC-12 with Saturn 724+ CCD'
_diffrn_measurement_method \w-scans
_diffrn_radiation_monochromator graphite
_diffrn_radiation_source 'fine-focus sealed tube'
_diffrn_radiation_type MoK\a
_diffrn_radiation_wavelength 0.71069
_diffrn_reflns_av_R_equivalents 0.0920
_diffrn_reflns_av_sigmaI/netI 0.2235
_diffrn_reflns_limit_h_max 27
_diffrn_reflns_limit_h_min -18
_diffrn_reflns_limit_k_max 23
_diffrn_reflns_limit_k_min -12
_diffrn_reflns_limit_l_max 9
_diffrn_reflns_limit_l_min -17
_diffrn_reflns_number 13457
_diffrn_reflns_theta_full 25.00
_diffrn_reflns_theta_max 25.00
_diffrn_reflns_theta_min 1.77
_exptl_absorpt_coefficient_mu 0.159
_exptl_absorpt_correction_type none
_exptl_absorpt_process_details none
_exptl_crystal_colour yellow
_exptl_crystal_density_diffrn 1.156
_exptl_crystal_density_method 'not measured'
_exptl_crystal_description block
_exptl_crystal_F_000 2456
_exptl_crystal_size_max 0.09
_exptl_crystal_size_mid 0.07
_exptl_crystal_size_min 0.06
_refine_diff_density_max 0.668
_refine_diff_density_min -0.329
_refine_diff_density_rms 0.083
_refine_ls_extinction_method none
_refine_ls_goodness_of_fit_ref 1.162
_refine_ls_hydrogen_treatment constr
_refine_ls_matrix_type full
_refine_ls_number_parameters 481
_refine_ls_number_reflns 5870
_refine_ls_number_restraints 418
_refine_ls_restrained_S_all 1.158
_refine_ls_R_factor_all 0.2224
_refine_ls_R_factor_gt 0.1391
_refine_ls_shift/su_max 0.030
_refine_ls_shift/su_mean 0.007
_refine_ls_structure_factor_coef Fsqd
_refine_ls_weighting_details 'calc w=1/[\s^2^(Fo^2^)+(0.0811P)^2^+24.8650P] where P=(Fo^2^+2Fc^2^)/3'
_refine_ls_weighting_scheme calc
_refine_ls_wR_factor_gt 0.2730
_refine_ls_wR_factor_ref 0.3295
_reflns_number_gt 3234
_reflns_number_total 5870
_reflns_threshold_expression >2sigma(I)
_cod_data_source_file c0cc01070g.txt
_cod_data_source_block TrisThiourea
_cod_depositor_comments
;
The following automatic conversions were performed:

'_symmetry_cell_setting' value 'Orthorhombic' changed to
'orthorhombic' according to
/usr/data/users/saulius/automatic-downloads/retrospective/RSC/lib/dictionaries/cif_core.dic
dictionary named 'cif_core.dic' version 2.4.2 from 2011-04-26.

Automatic conversion script
Id: cif_fix_values 2281 2013-09-26 08:29:07Z andrius 
;
_cod_original_sg_symbol_H-M Pnma
_cod_database_code 7113053

loop_
_symmetry_equiv_pos_as_xyz
'x, y, z'
'-x+1/2, -y, z+1/2'
'x+1/2, -y+1/2, -z+1/2'
'-x, y+1/2, -z'
'-x, -y, -z'
'x-1/2, y, -z-1/2'
'-x-1/2, y-1/2, z-1/2'
'x, -y-1/2, z'

loop_
_atom_site_label
_atom_site_type_symbol
_atom_site_fract_x
_atom_site_fract_y
_atom_site_fract_z
_atom_site_U_iso_or_equiv
_atom_site_adp_type
_atom_site_occupancy
_atom_site_symmetry_multiplicity
_atom_site_calc_flag
_atom_site_refinement_flags
_atom_site_disorder_group
S2 S 0.58208(10) -0.09392(11) 0.72847(15) 0.0489(6) Uani 1 1 d U .
N3 N 0.6400(2) 0.0165(3) 0.8001(4) 0.0276(14) Uani 1 1 d U .
N4 N 0.6380(2) 0.0128(3) 0.6457(4) 0.0275(14) Uani 1 1 d U .
C5 C 0.7447(3) 0.2500 0.8003(6) 0.017(2) Uani 1 2 d SU .
C6 C 0.7134(2) 0.1869(3) 0.7625(4) 0.0212(15) Uani 1 1 d U .
C7 C 0.6926(3) 0.1330(4) 0.8148(5) 0.0244(16) Uani 1 1 d U .
H7 H 0.6956 0.1335 0.8804 0.029 Uiso 1 1 calc R .
C8 C 0.6666(3) 0.0768(3) 0.7680(5) 0.0214(15) Uani 1 1 d U .
C9 C 0.6204(3) -0.0207(4) 0.7248(5) 0.0297(16) Uani 1 1 d U .
C10 C 0.6661(3) 0.0753(3) 0.6710(5) 0.0230(15) Uani 1 1 d U .
C11 C 0.6870(2) 0.1304(3) 0.6199(4) 0.0177(14) Uani 1 1 d U .
H11 H 0.6860 0.1292 0.5543 0.021 Uiso 1 1 calc R .
C12 C 0.7091(2) 0.1869(3) 0.6650(4) 0.0175(14) Uani 1 1 d U .
C13 C 0.7364(3) 0.2500 0.6179(6) 0.020(2) Uani 1 2 d SU .
C17 C 0.7512(4) 0.2500 0.9069(6) 0.023(2) Uani 1 2 d SU .
H17A H 0.7747 0.2093 0.9233 0.027 Uiso 0.50 1 d PR .
H17B H 0.7747 0.2908 0.9233 0.027 Uiso 0.50 1 d PR .
C18 C 0.6994(4) 0.2500 0.9709(7) 0.035(3) Uani 1 2 d SU .
H18A H 0.6673 0.2287 0.9399 0.042 Uiso 0.50 1 d PR .
H18B H 0.6888 0.2965 0.9849 0.042 Uiso 0.50 1 d PR .
C19 C 0.7117(7) 0.2116(8) 1.0636(10) 0.041(4) Uani 0.50 1 d PU .
H19A H 0.7250 0.1660 1.0502 0.049 Uiso 0.50 1 d PR .
H19B H 0.6769 0.2083 1.0996 0.049 Uiso 0.50 1 d PR .
C20 C 0.7582(5) 0.2500 1.1211(8) 0.046(3) Uani 1 2 d SU .
H20A H 0.7447 0.2950 1.1377 0.056 Uiso 0.50 1 d PR .
H20B H 0.7931 0.2500 1.0855 0.056 Uiso 1 2 d SR .
C21 C 0.7712(7) 0.2078(8) 1.2089(11) 0.047(4) Uani 0.50 1 d PU .
H21A H 0.7868 0.1638 1.1926 0.057 Uiso 0.50 1 d PR .
H21B H 0.7359 0.2013 1.2429 0.057 Uiso 0.50 1 d PR .
C22 C 0.8163(5) 0.2500 1.2675(8) 0.051(3) Uani 1 2 d SU .
H22C H 0.8525 0.2500 1.2351 0.077 Uiso 1 2 d SR .
H22A H 0.8220 0.2293 1.3271 0.077 Uiso 0.50 1 d PR .
H22B H 0.8026 0.2961 1.2763 0.077 Uiso 0.50 1 d PR .
C23 C 0.7320(4) 0.2500 0.5119(6) 0.019(2) Uani 1 2 d SU .
H23A H 0.7528 0.2091 0.4885 0.023 Uiso 0.50 1 d PR .
H23B H 0.7528 0.2909 0.4885 0.023 Uiso 0.50 1 d PR .
C24 C 0.6705(4) 0.2500 0.4690(6) 0.021(2) Uani 1 2 d SU .
H24A H 0.6444 0.2724 0.5108 0.025 Uiso 0.50 1 d PR .
H24B H 0.6577 0.2035 0.4616 0.025 Uiso 0.50 1 d PR .
C25 C 0.6667(5) 0.2840(7) 0.3764(9) 0.031(3) Uani 0.50 1 d PU .
H25A H 0.7026 0.2779 0.3440 0.038 Uiso 0.50 1 d PR .
H25B H 0.6602 0.3323 0.3848 0.038 Uiso 0.50 1 d PR .
C26 C 0.6130(5) 0.2500 0.3195(8) 0.055(3) Uani 1 2 d SU .
H26A H 0.6294 0.2136 0.2832 0.065 Uiso 0.50 1 d PR .
H26B H 0.5999 0.2843 0.2767 0.065 Uiso 0.50 1 d PR .
C27 C 0.5587(5) 0.2223(7) 0.3608(9) 0.029(3) Uani 0.50 1 d PU .
H27A H 0.5558 0.2376 0.4237 0.035 Uiso 0.50 1 d PR .
H27B H 0.5591 0.1730 0.3600 0.035 Uiso 0.50 1 d PR .
C28 C 0.5056(5) 0.2500 0.3029(9) 0.051(3) Uani 1 2 d SU .
H28C H 0.4705 0.2500 0.3384 0.076 Uiso 1 2 d SR .
H28A H 0.5009 0.2222 0.2486 0.076 Uiso 0.50 1 d PR .
H28B H 0.5144 0.2959 0.2835 0.076 Uiso 0.50 1 d PR .
C33 C 0.6319(3) -0.0068(4) 0.9002(5) 0.0369(19) Uani 1 1 d U .
C36 C 0.5657(3) -0.0089(5) 0.9216(6) 0.054(2) Uani 1 1 d U .
H36A H 0.5486 0.0362 0.9093 0.082 Uiso 1 1 calc R .
H36B H 0.5598 -0.0209 0.9867 0.082 Uiso 1 1 calc R .
H36C H 0.5471 -0.0435 0.8823 0.082 Uiso 1 1 calc R .
C34 C 0.6622(4) -0.0753(4) 0.9117(6) 0.055(2) Uani 1 1 d U .
H34A H 0.6481 -0.1074 0.8646 0.082 Uiso 1 1 calc R .
H34B H 0.6539 -0.0938 0.9733 0.082 Uiso 1 1 calc R .
H34C H 0.7041 -0.0690 0.9045 0.082 Uiso 1 1 calc R .
C35 C 0.6569(4) 0.0436(4) 0.9685(5) 0.044(2) Uani 1 1 d U .
H35A H 0.6984 0.0492 0.9567 0.066 Uiso 1 1 calc R .
H35B H 0.6510 0.0264 1.0315 0.066 Uiso 1 1 calc R .
H35C H 0.6374 0.0880 0.9616 0.066 Uiso 1 1 calc R .
C37 C 0.6313(3) -0.0146(4) 0.5478(5) 0.0343(18) Uani 1 1 d U .
C40 C 0.5655(5) -0.0203(7) 0.5292(8) 0.097(4) Uani 1 1 d U .
H40A H 0.5475 0.0250 0.5361 0.146 Uiso 1 1 calc R .
H40B H 0.5481 -0.0522 0.5736 0.146 Uiso 1 1 calc R .
H40C H 0.5591 -0.0372 0.4663 0.146 Uiso 1 1 calc R .
C38 C 0.6610(4) -0.0865(5) 0.5410(7) 0.073(3) Uani 1 1 d U .
H38A H 0.6589 -0.1032 0.4772 0.109 Uiso 1 1 calc R .
H38B H 0.6411 -0.1189 0.5819 0.109 Uiso 1 1 calc R .
H38C H 0.7017 -0.0826 0.5598 0.109 Uiso 1 1 calc R .
C39 C 0.6611(5) 0.0251(6) 0.4779(7) 0.093(4) Uani 1 1 d U .
H39A H 0.6458 0.0720 0.4774 0.140 Uiso 1 1 calc R .
H39B H 0.6550 0.0040 0.4172 0.140 Uiso 1 1 calc R .
H39C H 0.7027 0.0262 0.4918 0.140 Uiso 1 1 calc R .
C1A C 0.8306(5) 0.0520(6) 0.7182(7) 0.069(3) Uani 1 1 d U .
H1A H 0.8048 0.0900 0.7152 0.083 Uiso 1 1 calc R .
C2A C 0.8097(4) -0.0108(6) 0.7177(6) 0.062(3) Uani 1 1 d U .
H2A H 0.7690 -0.0182 0.7140 0.074 Uiso 1 1 calc R .
C3A C 0.8472(4) -0.0663(5) 0.7228(6) 0.053(2) Uani 1 1 d U .
H3A H 0.8321 -0.1116 0.7215 0.063 Uiso 1 1 calc R .
C4A C 0.9050(4) -0.0567(5) 0.7297(6) 0.052(2) Uani 1 1 d U .
H4A H 0.9301 -0.0951 0.7350 0.063 Uiso 1 1 calc R .
C5A C 0.9278(4) 0.0089(5) 0.7290(6) 0.062(3) Uani 1 1 d U .
H5A H 0.9684 0.0165 0.7325 0.074 Uiso 1 1 calc R .
C6A C 0.8890(5) 0.0634(5) 0.7230(7) 0.072(3) Uani 1 1 d U .
H6A H 0.9033 0.1091 0.7222 0.086 Uiso 1 1 calc R .
C14 C 0.7998(3) 0.2500 0.6548(6) 0.022(2) Uani 1 2 d SDU .
C4 C 0.8024(3) 0.2500 0.7505(6) 0.020(2) Uani 1 2 d SDU .
S1 S 1.06806(15) 0.2857(3) 0.6762(3) 0.0528(13) Uani 0.50 1 d PDU -1
N2 N 0.9595(3) 0.2593(10) 0.6083(5) 0.024(3) Uani 0.50 1 d PDU -1
N1 N 0.9665(3) 0.2611(6) 0.7620(5) 0.020(3) Uani 0.50 1 d PDU -1
C15 C 0.8479(4) 0.252(2) 0.6004(7) 0.029(3) Uani 1 2 d SDU -1
H15 H 0.8443 0.2503 0.5351 0.035 Uiso 1 2 calc SR -1
C16 C 0.9029(3) 0.2565(13) 0.6415(6) 0.017(3) Uani 0.50 1 d PDU -1
C1 C 0.9972(5) 0.2676(5) 0.6805(5) 0.025(4) Uani 0.50 1 d PDU -1
C2 C 0.9076(3) 0.2582(7) 0.7438(5) 0.018(3) Uani 0.50 1 d PDU -1
C3 C 0.8561(3) 0.2528(12) 0.7900(6) 0.026(2) Uani 0.50 1 d PDU -1
H3 H 0.8578 0.2509 0.8556 0.031 Uiso 1 2 calc SR -1
C41 C 0.9809(3) 0.2520(7) 0.5073(6) 0.030(2) Uani 1 2 d SDU -1
C42 C 1.0081(6) 0.3197(8) 0.4773(9) 0.030(4) Uani 0.50 1 d PDU -1
H42A H 1.0281 0.3135 0.4181 0.044 Uiso 0.50 1 calc PR -1
H42B H 1.0361 0.3348 0.5242 0.044 Uiso 0.50 1 calc PR -1
H42C H 0.9778 0.3545 0.4705 0.044 Uiso 0.50 1 calc PR -1
C43 C 1.0253(5) 0.1942(8) 0.5027(11) 0.047(6) Uani 0.50 1 d PDU -1
H43A H 1.0084 0.1522 0.5284 0.070 Uiso 0.50 1 calc PR -1
H43B H 1.0597 0.2069 0.5386 0.070 Uiso 0.50 1 calc PR -1
H43C H 1.0364 0.1863 0.4382 0.070 Uiso 0.50 1 calc PR -1
C44 C 0.9294(4) 0.2350(7) 0.4451(6) 0.029(4) Uani 0.50 1 d PDU -1
H44A H 0.9014 0.2728 0.4469 0.043 Uiso 0.50 1 calc PR -1
H44B H 0.9108 0.1927 0.4669 0.043 Uiso 0.50 1 calc PR -1
H44C H 0.9430 0.2284 0.3814 0.043 Uiso 0.50 1 calc PR -1
C29 C 0.9944(3) 0.2516(6) 0.8585(6) 0.038(3) Uani 1 2 d SDU -1
C30 C 1.0229(6) 0.3192(8) 0.8869(10) 0.047(5) Uani 0.50 1 d PDU -1
H30A H 0.9948 0.3566 0.8814 0.071 Uiso 0.50 1 calc PR -1
H30B H 1.0561 0.3284 0.8465 0.071 Uiso 0.50 1 calc PR -1
H30C H 1.0362 0.3159 0.9511 0.071 Uiso 0.50 1 calc PR -1
C31 C 1.0403(5) 0.1950(8) 0.8518(10) 0.049(5) Uani 0.50 1 d PDU -1
H31A H 1.0542 0.1835 0.9139 0.074 Uiso 0.50 1 calc PR -1
H31B H 1.0729 0.2113 0.8141 0.074 Uiso 0.50 1 calc PR -1
H31C H 1.0233 0.1542 0.8230 0.074 Uiso 0.50 1 calc PR -1
C32 C 0.9485(5) 0.2313(7) 0.9287(6) 0.040(5) Uani 0.50 1 d PDU -1
H32A H 0.9672 0.2192 0.9874 0.060 Uiso 0.50 1 calc PR -1
H32B H 0.9267 0.1916 0.9056 0.060 Uiso 0.50 1 calc PR -1
H32C H 0.9219 0.2698 0.9386 0.060 Uiso 0.50 1 calc PR -1

loop_
_atom_site_aniso_label
_atom_site_aniso_U_11
_atom_site_aniso_U_22
_atom_site_aniso_U_33
_atom_site_aniso_U_23
_atom_site_aniso_U_13
_atom_site_aniso_U_12
S2 0.0641(14) 0.0401(12) 0.0425(12) -0.0074(11) 0.0091(11) -0.0293(11)
N3 0.033(3) 0.022(3) 0.028(3) -0.005(3) 0.008(3) -0.007(3)
N4 0.033(3) 0.027(3) 0.023(3) -0.006(3) 0.002(3) -0.004(3)
C5 0.014(4) 0.021(5) 0.016(4) 0.000 -0.004(3) 0.000
C6 0.016(3) 0.024(4) 0.024(3) 0.000(3) -0.007(3) 0.000(3)
C7 0.023(3) 0.028(4) 0.023(3) -0.004(3) -0.002(3) 0.002(3)
C8 0.019(3) 0.022(3) 0.024(3) 0.001(3) 0.005(3) 0.003(3)
C9 0.031(3) 0.029(4) 0.029(4) -0.004(3) 0.007(3) 0.001(3)
C10 0.021(3) 0.019(3) 0.028(4) -0.002(3) -0.009(3) 0.003(3)
C11 0.013(3) 0.023(3) 0.017(3) -0.001(3) 0.004(3) 0.003(3)
C12 0.008(3) 0.021(4) 0.023(3) 0.002(3) 0.001(3) -0.002(3)
C13 0.009(4) 0.033(5) 0.018(4) 0.000 0.002(4) 0.000
C17 0.013(4) 0.026(5) 0.030(5) 0.000 0.001(4) 0.000
C18 0.031(5) 0.039(6) 0.035(5) 0.000 -0.007(4) 0.000
C19 0.046(7) 0.036(7) 0.039(7) 0.004(6) -0.003(6) -0.008(6)
C20 0.053(6) 0.045(6) 0.041(6) 0.000 0.007(5) 0.000
C21 0.049(7) 0.056(8) 0.037(7) 0.001(7) -0.016(6) 0.002(7)
C22 0.042(6) 0.063(7) 0.048(6) 0.000 0.002(5) 0.000
C23 0.019(4) 0.021(5) 0.018(4) 0.000 -0.006(4) 0.000
C24 0.019(4) 0.022(5) 0.023(5) 0.000 -0.002(4) 0.000
C25 0.022(6) 0.039(7) 0.034(7) 0.003(6) -0.001(5) -0.003(5)
C26 0.044(6) 0.087(8) 0.033(6) 0.000 -0.006(5) 0.000
C27 0.027(5) 0.034(5) 0.027(5) -0.004(4) -0.007(4) -0.002(4)
C28 0.047(6) 0.047(6) 0.059(7) 0.000 -0.019(5) 0.000
C33 0.050(4) 0.028(4) 0.033(4) 0.005(3) 0.002(3) -0.004(4)
C36 0.053(5) 0.068(6) 0.043(5) -0.001(4) 0.019(4) -0.018(4)
C34 0.075(5) 0.043(5) 0.046(5) 0.004(4) -0.013(4) -0.009(5)
C35 0.069(5) 0.035(4) 0.027(4) 0.009(3) -0.010(4) -0.023(4)
C37 0.036(4) 0.039(4) 0.028(4) -0.010(4) 0.000(3) -0.010(4)
C40 0.097(7) 0.111(8) 0.084(7) -0.014(6) -0.025(6) 0.001(6)
C38 0.079(6) 0.065(6) 0.074(6) -0.018(5) 0.020(5) 0.002(5)
C39 0.122(7) 0.095(7) 0.063(6) -0.030(6) 0.021(6) -0.042(6)
C1A 0.092(6) 0.068(6) 0.048(5) -0.003(5) 0.000(5) 0.042(6)
C2A 0.054(5) 0.082(6) 0.049(5) 0.002(5) -0.008(4) 0.014(5)
C3A 0.064(5) 0.055(5) 0.040(4) 0.010(4) -0.002(4) -0.005(4)
C4A 0.054(5) 0.051(5) 0.052(5) 0.001(4) 0.001(4) 0.015(4)
C5A 0.061(5) 0.074(6) 0.051(5) 0.001(5) 0.006(4) -0.001(5)
C6A 0.108(7) 0.040(5) 0.067(6) 0.001(5) 0.020(6) 0.004(5)
C14 0.016(4) 0.023(5) 0.027(5) 0.000 0.003(4) 0.000
C4 0.010(4) 0.019(4) 0.030(5) 0.000 -0.007(4) 0.000
S1 0.0186(17) 0.094(4) 0.046(2) 0.001(2) 0.0019(17) -0.0144(19)
N2 0.018(4) 0.026(9) 0.028(4) 0.003(6) 0.004(3) 0.001(6)
N1 0.016(3) 0.020(5) 0.024(4) 0.001(4) -0.007(3) -0.001(3)
C15 0.024(5) 0.031(6) 0.033(5) 0.002(10) -0.004(4) -0.001(10)
C16 0.012(3) 0.015(6) 0.024(4) -0.003(4) -0.002(3) -0.003(4)
C1 0.015(5) 0.024(9) 0.034(6) -0.007(5) 0.004(5) 0.000(5)
C2 0.018(4) 0.015(5) 0.023(4) 0.007(4) 0.002(3) 0.003(4)
C3 0.028(5) 0.025(6) 0.025(5) -0.010(9) 0.004(4) -0.005(9)
C41 0.025(5) 0.027(5) 0.038(5) -0.002(10) 0.009(4) -0.003(10)
C42 0.027(7) 0.039(8) 0.023(7) 0.004(6) 0.010(6) -0.010(7)
C43 0.042(8) 0.046(9) 0.051(9) -0.001(7) -0.002(7) -0.001(7)
C44 0.034(6) 0.023(10) 0.030(6) -0.017(5) 0.000(5) 0.003(5)
C29 0.032(5) 0.043(6) 0.039(6) 0.002(10) 0.001(5) 0.005(10)
C30 0.037(8) 0.052(9) 0.052(9) -0.007(7) -0.014(7) -0.001(7)
C31 0.045(8) 0.061(9) 0.041(8) -0.008(7) -0.016(7) 0.001(7)
C32 0.040(6) 0.043(10) 0.038(6) 0.013(6) -0.004(5) 0.006(6)

loop_
_atom_type_symbol
_atom_type_description
_atom_type_scat_dispersion_real
_atom_type_scat_dispersion_imag
_atom_type_scat_source
C C 0.0033 0.0016 'International Tables Vol C Tables 4.2.6.8 and 6.1.1.4'
H H 0.0000 0.0000 'International Tables Vol C Tables 4.2.6.8 and 6.1.1.4'
N N 0.0061 0.0033 'International Tables Vol C Tables 4.2.6.8 and 6.1.1.4'
S S 0.1246 0.1234 'International Tables Vol C Tables 4.2.6.8 and 6.1.1.4'

loop_
_geom_angle_atom_site_label_1
_geom_angle_atom_site_label_2
_geom_angle_atom_site_label_3
_geom_angle
_geom_angle_site_symmetry_1
_geom_angle_site_symmetry_3
C9 N3 C8 108.7(6) . .
C9 N3 C33 123.3(6) . .
C8 N3 C33 128.0(6) . .
C9 N4 C10 109.0(6) . .
C9 N4 C37 125.2(6) . .
C10 N4 C37 125.7(6) . .
C4 C5 C6 104.2(5) . 8_565
C4 C5 C6 104.2(5) . .
C6 C5 C6 107.2(7) 8_565 .
C4 C5 C17 112.9(7) . .
C6 C5 C17 113.7(5) 8_565 .
C6 C5 C17 113.7(5) . .
C7 C6 C12 121.5(6) . .
C7 C6 C5 125.4(6) . .
C12 C6 C5 113.0(6) . .
C6 C7 C8 118.1(6) . .
C6 C7 H7 120.9 . .
C8 C7 H7 120.9 . .
C10 C8 N3 108.0(6) . .
C10 C8 C7 119.8(6) . .
N3 C8 C7 132.2(6) . .
N4 C9 N3 108.0(6) . .
N4 C9 S2 125.7(6) . .
N3 C9 S2 126.3(5) . .
C11 C10 C8 120.8(6) . .
C11 C10 N4 132.9(6) . .
C8 C10 N4 106.1(6) . .
C12 C11 C10 119.6(6) . .
C12 C11 H11 120.2 . .
C10 C11 H11 120.2 . .
C11 C12 C6 119.9(6) . .
C11 C12 C13 125.4(6) . .
C6 C12 C13 114.4(6) . .
C23 C13 C12 114.5(5) . 8_565
C23 C13 C12 114.5(5) . .
C12 C13 C12 105.9(7) 8_565 .
C23 C13 C14 113.9(7) . .
C12 C13 C14 103.5(5) 8_565 .
C12 C13 C14 103.5(5) . .
C18 C17 C5 122.2(7) . .
C18 C17 H17A 106.6 . .
C5 C17 H17A 106.9 . .
C18 C17 H17B 106.6 . .
C5 C17 H17B 106.9 . .
H17A C17 H17B 106.6 . .
C17 C18 C19 112.5(9) . 8_565
C17 C18 C19 112.5(9) . .
C19 C18 C19 57.3(12) 8_565 .
C17 C18 H18A 108.9 . .
C19 C18 H18A 138.4 8_565 .
C19 C18 H18A 109.5 . .
C17 C18 H18B 109.3 . .
C19 C18 H18B 54.1 8_565 .
C19 C18 H18B 108.6 . .
H18A C18 H18B 107.9 . .
C19 C19 C20 61.2(6) 8_565 .
C19 C19 C18 61.4(6) 8_565 .
C20 C19 C18 110.8(10) . .
C19 C19 H19A 157.8 8_565 .
C20 C19 H19A 109.5 . .
C18 C19 H19A 109.1 . .
C19 C19 H19B 93.9 8_565 .
C20 C19 H19B 108.7 . .
C18 C19 H19B 110.3 . .
H19A C19 H19B 108.3 . .
C19 C20 C19 57.7(12) . 8_565
C19 C20 C21 146.5(12) . 8_565
C19 C20 C21 108.7(9) 8_565 8_565
C19 C20 C21 108.7(9) . .
C19 C20 C21 146.5(12) 8_565 .
C21 C20 C21 64.4(13) 8_565 .
C19 C20 H20A 110.5 . .
C19 C20 H20A 58.0 8_565 .
C21 C20 H20A 51.0 8_565 .
C21 C20 H20A 110.1 . .
C19 C20 H20B 107.1 . .
C19 C20 H20B 107.1 8_565 .
C21 C20 H20B 106.3 8_565 .
C21 C20 H20B 106.3 . .
H20A C20 H20B 114.1 . .
C20 C21 C22 107.1(11) . .
C20 C21 C21 57.8(7) . 8_565
C22 C21 C21 58.5(6) . 8_565
C20 C21 H21A 110.3 . .
C22 C21 H21A 110.7 . .
C21 C21 H21A 153.4 8_565 .
C20 C21 H21B 109.0 . .
C22 C21 H21B 110.7 . .
C21 C21 H21B 97.6 8_565 .
H21A C21 H21B 108.9 . .
C21 C22 C21 63.0(12) 8_565 .
C21 C22 H22C 108.3 8_565 .
C21 C22 H22C 108.3 . .
C21 C22 H22A 142.5 8_565 .
C21 C22 H22A 110.8 . .
H22C C22 H22A 108.6 . .
C21 C22 H22B 50.7 8_565 .
C21 C22 H22B 110.1 . .
H22C C22 H22B 110.5 . .
H22A C22 H22B 108.6 . .
C13 C23 C24 117.5(7) . .
C13 C23 H23A 108.0 . .
C24 C23 H23A 107.9 . .
C13 C23 H23B 108.0 . .
C24 C23 H23B 107.9 . .
H23A C23 H23B 107.3 . .
C25 C24 C25 52.6(11) 8_565 .
C25 C24 C23 114.4(8) 8_565 .
C25 C24 C23 114.4(8) . .
C25 C24 H24A 136.7 8_565 .
C25 C24 H24A 108.9 . .
C23 C24 H24A 108.9 . .
C25 C24 H24B 57.5 8_565 .
C25 C24 H24B 107.4 . .
C23 C24 H24B 109.1 . .
H24A C24 H24B 107.9 . .
C25 C25 C24 63.7(6) 8_565 .
C25 C25 C26 66.0(5) 8_565 .
C24 C25 C26 108.5(9) . .
C25 C25 H25A 82.8 8_565 .
C24 C25 H25A 109.2 . .
C26 C25 H25A 111.0 . .
C25 C25 H25B 168.4 8_565 .
C24 C25 H25B 109.3 . .
C26 C25 H25B 110.1 . .
H25A C25 H25B 108.6 . .
C27 C26 C27 42.5(11) . 8_565
C27 C26 C25 125.8(11) . .
C27 C26 C25 106.8(9) 8_565 .
C27 C26 C25 106.8(9) . 8_565
C27 C26 C25 125.8(11) 8_565 8_565
C25 C26 C25 48.1(10) . 8_565
C27 C26 H26A 106.4 . .
C27 C26 H26A 145.0 8_565 .
C25 C26 H26A 106.1 . .
C25 C26 H26A 71.1 8_565 .
C27 C26 H26B 104.1 . .
C27 C26 H26B 74.9 8_565 .
C25 C26 H26B 106.5 . .
C25 C26 H26B 148.3 8_565 .
H26A C26 H26B 106.6 . .
C27 C27 C26 68.7(5) 8_565 .
C27 C27 C28 70.0(5) 8_565 .
C26 C27 C28 108.4(10) . .
C27 C27 H27A 71.8 8_565 .
C26 C27 H27A 108.9 . .
C28 C27 H27A 110.0 . .
C27 C27 H27B 179.0 8_565 .
C26 C27 H27B 110.3 . .
C28 C27 H27B 110.1 . .
H27A C27 H27B 109.0 . .
C27 C28 C27 40.1(10) 8_565 .
C27 C28 H28C 111.8 8_565 .
C27 C28 H28C 111.8 . .
C27 C28 H28A 135.6 8_565 .
C27 C28 H28A 109.2 . .
H28C C28 H28A 110.1 . .
C27 C28 H28B 70.8 8_565 .
C27 C28 H28B 108.0 . .
H28C C28 H28B 109.6 . .
H28A C28 H28B 108.1 . .
C35 C33 C34 109.0(7) . .
C35 C33 N3 112.3(6) . .
C34 C33 N3 107.9(6) . .
C35 C33 C36 105.3(7) . .
C34 C33 C36 114.0(7) . .
N3 C33 C36 108.5(6) . .
C33 C36 H36A 109.5 . .
C33 C36 H36B 109.5 . .
H36A C36 H36B 109.5 . .
C33 C36 H36C 109.5 . .
H36A C36 H36C 109.5 . .
H36B C36 H36C 109.5 . .
C33 C34 H34A 109.5 . .
C33 C34 H34B 109.5 . .
H34A C34 H34B 109.5 . .
C33 C34 H34C 109.5 . .
H34A C34 H34C 109.5 . .
H34B C34 H34C 109.5 . .
C33 C35 H35A 109.5 . .
C33 C35 H35B 109.5 . .
H35A C35 H35B 109.5 . .
C33 C35 H35C 109.5 . .
H35A C35 H35C 109.5 . .
H35B C35 H35C 109.5 . .
C39 C37 N4 114.5(7) . .
C39 C37 C40 112.6(9) . .
N4 C37 C40 106.7(6) . .
C39 C37 C38 103.1(8) . .
N4 C37 C38 109.1(7) . .
C40 C37 C38 110.8(8) . .
C37 C40 H40A 109.5 . .
C37 C40 H40B 109.5 . .
H40A C40 H40B 109.5 . .
C37 C40 H40C 109.5 . .
H40A C40 H40C 109.5 . .
H40B C40 H40C 109.5 . .
C37 C38 H38A 109.5 . .
C37 C38 H38B 109.5 . .
H38A C38 H38B 109.5 . .
C37 C38 H38C 109.5 . .
H38A C38 H38C 109.5 . .
H38B C38 H38C 109.5 . .
C37 C39 H39A 109.5 . .
C37 C39 H39B 109.5 . .
H39A C39 H39B 109.5 . .
C37 C39 H39C 109.5 . .
H39A C39 H39C 109.5 . .
H39B C39 H39C 109.5 . .
C2A C1A C6A 120.8(10) . .
C2A C1A H1A 119.6 . .
C6A C1A H1A 119.6 . .
C1A C2A C3A 119.7(9) . .
C1A C2A H2A 120.2 . .
C3A C2A H2A 120.2 . .
C4A C3A C2A 120.9(9) . .
C4A C3A H3A 119.6 . .
C2A C3A H3A 119.6 . .
C3A C4A C5A 120.2(9) . .
C3A C4A H4A 119.9 . .
C5A C4A H4A 119.9 . .
C4A C5A C6A 117.5(9) . .
C4A C5A H5A 121.3 . .
C6A C5A H5A 121.3 . .
C1A C6A C5A 120.9(10) . .
C1A C6A H6A 119.5 . .
C5A C6A H6A 119.5 . .
C15 C14 C4 122.8(8) . .
C15 C14 C13 124.6(8) . .
C4 C14 C13 112.5(6) . .
C3 C4 C3 5(2) 8_565 .
C3 C4 C14 117.2(8) 8_565 .
C3 C4 C14 117.2(8) . .
C3 C4 C5 126.7(8) 8_565 .
C3 C4 C5 126.7(8) . .
C14 C4 C5 116.0(6) . .
C1 N2 C16 109.8(8) . .
C1 N2 C41 121.9(7) . .
C16 N2 C41 128.3(7) . .
C1 N1 C2 110.2(7) . .
C1 N1 C29 124.6(7) . .
C2 N1 C29 125.0(6) . .
C14 C15 C16 119.6(9) . .
C14 C15 H15 120.2 . .
C16 C15 H15 120.2 . .
N2 C16 C15 134.8(9) . .
N2 C16 C2 105.9(7) . .
C15 C16 C2 119.3(7) . .
N2 C1 N1 108.3(9) . .
N2 C1 S1 128.1(7) . .
N1 C1 S1 123.5(6) . .
C3 C2 N1 139.8(7) . .
C3 C2 C16 114.9(6) . .
N1 C2 C16 105.2(6) . .
C4 C3 C2 126.0(8) . .
C4 C3 H3 117.0 . .
C2 C3 H3 117.0 . .
C43 C41 C42 110.6(6) . .
C43 C41 C44 109.7(6) . .
C42 C41 C44 110.0(6) . .
C43 C41 N2 108.9(6) . .
C42 C41 N2 108.6(6) . .
C44 C41 N2 109.1(5) . .
C32 C29 C30 110.1(6) . .
C32 C29 C31 109.7(6) . .
C30 C29 C31 109.8(6) . .
C32 C29 N1 110.2(6) . .
C30 C29 N1 108.6(6) . .
C31 C29 N1 108.5(6) . .

loop_
_geom_bond_atom_site_label_1
_geom_bond_atom_site_label_2
_geom_bond_distance
_geom_bond_site_symmetry_2
S2 C9 1.679(7) .
N3 C9 1.386(9) .
N3 C8 1.404(8) .
N3 C33 1.529(9) .
N4 C9 1.378(9) .
N4 C10 1.427(8) .
N4 C37 1.521(8) .
C5 C4 1.513(12) .
C5 C6 1.528(8) 8_565
C5 C6 1.528(8) .
C5 C17 1.549(12) .
C6 C7 1.380(9) .
C6 C12 1.414(9) .
C7 C8 1.421(9) .
C7 H7 0.9500 .
C8 C10 1.404(9) .
C10 C11 1.390(9) .
C11 C12 1.377(9) .
C11 H11 0.9500 .
C12 C13 1.541(8) .
C13 C23 1.536(12) .
C13 C12 1.541(8) 8_565
C13 C14 1.558(11) .
C17 C18 1.511(13) .
C17 H17A 0.9901 .
C17 H17B 0.9901 .
C18 C19 1.561(16) 8_565
C18 C19 1.561(16) .
C18 H18A 0.9601 .
C18 H18B 0.9601 .
C19 C19 1.50(3) 8_565
C19 C20 1.550(17) .
C19 H19A 0.9600 .
C19 H19B 0.9600 .
C20 C19 1.550(17) 8_565
C20 C21 1.542(17) 8_565
C20 C21 1.542(17) .
C20 H20A 0.9601 .
C20 H20B 0.9560 .
C21 C22 1.572(17) .
C21 C21 1.64(3) 8_565
C21 H21A 0.9599 .
C21 H21B 0.9601 .
C22 C21 1.572(17) 8_565
C22 H22C 0.9596 .
C22 H22A 0.9600 .
C22 H22B 0.9600 .
C23 C24 1.547(12) .
C23 H23A 0.9900 .
C23 H23B 0.9900 .
C24 C25 1.497(15) 8_565
C24 C25 1.497(15) .
C24 H24A 0.9599 .
C24 H24B 0.9600 .
C25 C25 1.33(3) 8_565
C25 C26 1.627(16) .
C25 H25A 0.9600 .
C25 H25B 0.9599 .
C26 C27 1.491(16) .
C26 C27 1.491(16) 8_565
C26 C25 1.627(16) 8_565
C26 H26A 0.9601 .
C26 H26B 0.9601 .
C27 C27 1.08(3) 8_565
C27 C28 1.579(15) .
C27 H27A 0.9600 .
C27 H27B 0.9600 .
C28 C27 1.579(15) 8_565
C28 H28C 0.9599 .
C28 H28A 0.9599 .
C28 H28B 0.9600 .
C33 C35 1.507(10) .
C33 C34 1.517(11) .
C33 C36 1.558(11) .
C36 H36A 0.9800 .
C36 H36B 0.9800 .
C36 H36C 0.9800 .
C34 H34A 0.9800 .
C34 H34B 0.9800 .
C34 H34C 0.9800 .
C35 H35A 0.9800 .
C35 H35B 0.9800 .
C35 H35C 0.9800 .
C37 C39 1.447(12) .
C37 C40 1.546(12) .
C37 C38 1.564(11) .
C40 H40A 0.9800 .
C40 H40B 0.9800 .
C40 H40C 0.9800 .
C38 H38A 0.9800 .
C38 H38B 0.9800 .
C38 H38C 0.9800 .
C39 H39A 0.9800 .
C39 H39B 0.9800 .
C39 H39C 0.9800 .
C1A C2A 1.317(13) .
C1A C6A 1.367(14) .
C1A H1A 0.9500 .
C2A C3A 1.387(12) .
C2A H2A 0.9500 .
C3A C4A 1.350(11) .
C3A H3A 0.9500 .
C4A C5A 1.382(12) .
C4A H4A 0.9500 .
C5A C6A 1.391(13) .
C5A H5A 0.9500 .
C6A H6A 0.9500 .
C14 C15 1.360(9) .
C14 C4 1.385(13) .
C4 C3 1.366(8) 8_565
C4 C3 1.366(8) .
S1 C1 1.673(11) .
N2 C1 1.369(10) .
N2 C16 1.394(9) .
N2 C41 1.549(10) .
N1 C1 1.380(10) .
N1 C2 1.386(9) .
N1 C29 1.547(10) .
C15 C16 1.403(13) .
C15 H15 0.9500 .
C16 C2 1.485(12) .
C2 C3 1.367(8) .
C3 H3 0.9500 .
C41 C43 1.524(8) .
C41 C42 1.524(8) .
C41 C44 1.527(8) .
C42 H42A 0.9800 .
C42 H42B 0.9800 .
C42 H42C 0.9800 .
C43 H43A 0.9800 .
C43 H43B 0.9800 .
C43 H43C 0.9800 .
C44 H44A 0.9800 .
C44 H44B 0.9800 .
C44 H44C 0.9800 .
C29 C32 1.521(8) .
C29 C30 1.529(8) .
C29 C31 1.532(8) .
C30 H30A 0.9800 .
C30 H30B 0.9800 .
C30 H30C 0.9800 .
C31 H31A 0.9800 .
C31 H31B 0.9800 .
C31 H31C 0.9800 .
C32 H32A 0.9800 .
C32 H32B 0.9800 .
C32 H32C 0.9800 .

loop_
_geom_torsion_atom_site_label_1
_geom_torsion_atom_site_label_2
_geom_torsion_atom_site_label_3
_geom_torsion_atom_site_label_4
_geom_torsion
_geom_torsion_site_symmetry_1
_geom_torsion_site_symmetry_4
C4 C5 C6 C7 122.5(7) . .
C6 C5 C6 C7 -127.4(6) 8_565 .
C17 C5 C6 C7 -0.9(9) . .
C4 C5 C6 C12 -55.2(7) . .
C6 C5 C6 C12 54.9(8) 8_565 .
C17 C5 C6 C12 -178.6(6) . .
C12 C6 C7 C8 0.1(9) . .
C5 C6 C7 C8 -177.4(6) . .
C9 N3 C8 C10 -3.1(7) . .
C33 N3 C8 C10 177.7(6) . .
C9 N3 C8 C7 178.6(7) . .
C33 N3 C8 C7 -0.5(11) . .
C6 C7 C8 C10 4.3(9) . .
C6 C7 C8 N3 -177.6(6) . .
C10 N4 C9 N3 -3.9(7) . .
C37 N4 C9 N3 173.1(6) . .
C10 N4 C9 S2 176.1(5) . .
C37 N4 C9 S2 -6.8(10) . .
C8 N3 C9 N4 4.3(7) . .
C33 N3 C9 N4 -176.4(6) . .
C8 N3 C9 S2 -175.7(5) . .
C33 N3 C9 S2 3.5(10) . .
N3 C8 C10 C11 176.6(5) . .
C7 C8 C10 C11 -4.9(9) . .
N3 C8 C10 N4 0.6(7) . .
C7 C8 C10 N4 179.2(5) . .
C9 N4 C10 C11 -173.2(7) . .
C37 N4 C10 C11 9.8(11) . .
C9 N4 C10 C8 2.0(7) . .
C37 N4 C10 C8 -175.0(6) . .
C8 C10 C11 C12 0.9(9) . .
N4 C10 C11 C12 175.6(6) . .
C10 C11 C12 C6 3.5(9) . .
C10 C11 C12 C13 176.8(6) . .
C7 C6 C12 C11 -4.0(9) . .
C5 C6 C12 C11 173.7(5) . .
C7 C6 C12 C13 -178.0(6) . .
C5 C6 C12 C13 -0.2(8) . .
C11 C12 C13 C23 6.2(9) . .
C6 C12 C13 C23 179.8(6) . .
C11 C12 C13 C12 133.3(5) . 8_565
C6 C12 C13 C12 -53.1(8) . 8_565
C11 C12 C13 C14 -118.2(7) . .
C6 C12 C13 C14 55.3(7) . .
C4 C5 C17 C18 180.000(2) . .
C6 C5 C17 C18 61.5(5) 8_565 .
C6 C5 C17 C18 -61.5(5) . .
C5 C17 C18 C19 -148.8(7) . 8_565
C5 C17 C18 C19 148.8(7) . .
C17 C18 C19 C19 103.1(6) . 8_565
C17 C18 C19 C20 65.7(11) . .
C19 C18 C19 C20 -37.3(13) 8_565 .
C18 C19 C20 C19 37.4(13) . 8_565
C19 C19 C20 C21 74.3(15) 8_565 8_565
C18 C19 C20 C21 111.7(17) . 8_565
C19 C19 C20 C21 145.9(12) 8_565 .
C18 C19 C20 C21 -176.7(11) . .
C19 C20 C21 C22 -177.4(11) . .
C19 C20 C21 C22 -118.2(16) 8_565 .
C21 C20 C21 C22 -32.9(13) 8_565 .
C19 C20 C21 C21 -144.5(12) . 8_565
C19 C20 C21 C21 -85.3(17) 8_565 8_565
C20 C21 C22 C21 32.6(14) . 8_565
C12 C13 C23 C24 -61.2(5) 8_565 .
C12 C13 C23 C24 61.2(5) . .
C14 C13 C23 C24 180.000(1) . .
C13 C23 C24 C25 -150.9(7) . 8_565
C13 C23 C24 C25 150.9(7) . .
C23 C24 C25 C25 103.0(6) . 8_565
C25 C24 C25 C26 49.9(10) 8_565 .
C23 C24 C25 C26 152.8(6) . .
C25 C25 C26 C27 80.3(8) 8_565 .
C24 C25 C26 C27 31.7(13) . .
C25 C25 C26 C27 123.3(8) 8_565 8_565
C24 C25 C26 C27 74.7(11) . 8_565
C24 C25 C26 C25 -48.6(10) . 8_565
C25 C26 C27 C27 75.0(8) . 8_565
C25 C26 C27 C27 125.1(8) 8_565 8_565
C27 C26 C27 C28 58.9(9) 8_565 .
C25 C26 C27 C28 133.9(9) . .
C25 C26 C27 C28 -176.0(8) 8_565 .
C26 C27 C28 C27 -58.1(9) . 8_565
C9 N3 C33 C35 -179.6(6) . .
C8 N3 C33 C35 -0.5(10) . .
C9 N3 C33 C34 60.3(9) . .
C8 N3 C33 C34 -120.7(7) . .
C9 N3 C33 C36 -63.6(9) . .
C8 N3 C33 C36 115.4(8) . .
C9 N4 C37 C39 -170.9(8) . .
C10 N4 C37 C39 5.6(11) . .
C9 N4 C37 C40 63.9(10) . .
C10 N4 C37 C40 -119.6(8) . .
C9 N4 C37 C38 -55.9(9) . .
C10 N4 C37 C38 120.6(7) . .
C6A C1A C2A C3A 0.5(16) . .
C1A C2A C3A C4A 1.0(14) . .
C2A C3A C4A C5A -1.9(14) . .
C3A C4A C5A C6A 1.3(14) . .
C2A C1A C6A C5A -1.0(16) . .
C4A C5A C6A C1A 0.2(15) . .
C23 C13 C14 C15 2(2) . .
C12 C13 C14 C15 -123(2) 8_565 .
C12 C13 C14 C15 127(2) . .
C23 C13 C14 C4 180.000(1) . .
C12 C13 C14 C4 55.1(4) 8_565 .
C12 C13 C14 C4 -55.1(4) . .
C15 C14 C4 C3 -5(2) . 8_565
C13 C14 C4 C3 177.4(11) . 8_565
C15 C14 C4 C3 1(3) . .
C13 C14 C4 C3 -177.4(11) . .
C15 C14 C4 C5 178(2) . .
C13 C14 C4 C5 0.000(2) . .
C6 C5 C4 C3 126.8(13) 8_565 8_565
C6 C5 C4 C3 -121.0(13) . 8_565
C17 C5 C4 C3 2.9(13) . 8_565
C6 C5 C4 C3 121.0(13) 8_565 .
C6 C5 C4 C3 -126.8(13) . .
C17 C5 C4 C3 -2.9(13) . .
C6 C5 C4 C14 -56.1(4) 8_565 .
C6 C5 C4 C14 56.1(4) . .
C17 C5 C4 C14 180.000(2) . .
C4 C14 C15 C16 -2(4) . .
C13 C14 C15 C16 176(2) . .
C1 N2 C16 C15 177(3) . .
C41 N2 C16 C15 -6(4) . .
C1 N2 C16 C2 -4(2) . .
C41 N2 C16 C2 173.4(14) . .
C14 C15 C16 N2 180(3) . .
C14 C15 C16 C2 1(4) . .
C16 N2 C1 N1 7.8(18) . .
C41 N2 C1 N1 -170.1(12) . .
C16 N2 C1 S1 -169.7(13) . .
C41 N2 C1 S1 12.3(19) . .
C2 N1 C1 N2 -8.3(15) . .
C29 N1 C1 N2 166.4(12) . .
C2 N1 C1 S1 169.4(8) . .
C29 N1 C1 S1 -15.9(15) . .
C1 N1 C2 C3 -179.3(2) . .
C29 N1 C2 C3 6.1(16) . .
C1 N1 C2 C16 5.4(17) . .
C29 N1 C2 C16 -169.3(14) . .
N2 C16 C2 C3 -177.3(12) . .
C15 C16 C2 C3 2(3) . .
N2 C16 C2 N1 -1(2) . .
C15 C16 C2 N1 179(2) . .
C3 C4 C3 C2 93.7(13) 8_565 .
C14 C4 C3 C2 2.5(18) . .
C5 C4 C3 C2 -174.5(5) . .
N1 C2 C3 C4 -179(2) . .
C16 C2 C3 C4 -3.7(15) . .
C1 N2 C41 C43 53.5(14) . .
C16 N2 C41 C43 -124.1(19) . .
C1 N2 C41 C42 -66.9(14) . .
C16 N2 C41 C42 115.5(19) . .
C1 N2 C41 C44 173.2(13) . .
C16 N2 C41 C44 -4(2) . .
C1 N1 C29 C32 -168.0(11) . .
C2 N1 C29 C32 5.8(13) . .
C1 N1 C29 C30 71.3(12) . .
C2 N1 C29 C30 -114.8(12) . .
C1 N1 C29 C31 -47.9(12) . .
C2 N1 C29 C31 125.9(12) . .
